data_1576057
loop_
_publ_author_name
'Abd El-Gaber, Mohammed K'
'Herrick, Ryan M.'
'Sudhakar, Pranaya'
'Rana, Ashutosh'
'Roach, Brent A.'
'Dick, Jeffrey E.'
'Altman, Ryan A.'

_publ_section_title
;
 Diselenide-enabled photocatalytic hydroazolation of
 <i>gem</i>-difluoroalkenes.
;
_journal_issue 47
_journal_name_full 'Chemical science'
_journal_page_first 22701
_journal_page_last 22710
_journal_paper_doi 10.1039/d5sc04074d
_journal_volume 16
_journal_year 2025
_chemical_formula_moiety 'C17 H17 F2 N3 O3'
_chemical_formula_sum 'C17 H17 F2 N3 O3'
_chemical_formula_weight 349.33
_chemical_name_systematic 1-(1,1-difluoro-2-(3,4,5-trimethoxyphenyl)ethyl)-1H-benzo[d][1,2,3]triazole
_space_group_crystal_system monoclinic
_space_group_IT_number 14
_space_group_name_Hall '-P 2ybc'
_space_group_name_H-M_alt 'P 1 21/c 1'
_atom_sites_solution_hydrogens geom
_atom_sites_solution_primary direct
_atom_sites_solution_secondary difmap
_audit_creation_method SHELXL-2018/3
_audit_update_record
;
2025-01-03 deposited with the CCDC.	2025-10-21 downloaded from the CCDC.
;
_cell_angle_alpha 90
_cell_angle_beta 97.246(10)
_cell_angle_gamma 90
_cell_formula_units_Z 4
_cell_length_a 13.662(5)
_cell_length_b 5.521(2)
_cell_length_c 21.611(7)
_cell_measurement_reflns_used 9961
_cell_measurement_temperature 150(2)
_cell_measurement_theta_max 33.1716
_cell_measurement_theta_min 2.5671
_cell_volume 1617.1(10)
_computing_cell_refinement ' SAINT V8.40B (Bruker, 2020)'
_computing_data_collection ' Apex4 v2022.1-1 (Bruker, 2022) '
_computing_data_reduction ' SAINT V8.40B (Bruker, 2020)'
_computing_structure_refinement
;  
SHELXL-2018/3 (Sheldrick, 2015a, 2018), 
SHELXLE Rev1428 (H\"ubschle et al., 2011)
;
_computing_structure_solution 'SHELXS-97 (Sheldrick, 2008)'
_diffrn_ambient_temperature 150(2)
_diffrn_detector_area_resol_mean 7.4074
_diffrn_detector_type 'PhotonII charge-integrating pixel array (CPAD)'
_diffrn_measured_fraction_theta_full 0.999
_diffrn_measured_fraction_theta_max 0.997
_diffrn_measurement_device 'three circle diffractometer'
_diffrn_measurement_device_type 'Bruker AXS D8 Quest'
_diffrn_measurement_method 'omega and phi scans'
_diffrn_radiation_monochromator 'Triumph curved graphite crystal'
_diffrn_radiation_type MoK\a
_diffrn_radiation_wavelength 0.71073
_diffrn_reflns_av_R_equivalents 0.0395
_diffrn_reflns_av_unetI/netI 0.0284
_diffrn_reflns_Laue_measured_fraction_full 0.999
_diffrn_reflns_Laue_measured_fraction_max 0.997
_diffrn_reflns_limit_h_max 21
_diffrn_reflns_limit_h_min -17
_diffrn_reflns_limit_k_max 8
_diffrn_reflns_limit_k_min -8
_diffrn_reflns_limit_l_max 33
_diffrn_reflns_limit_l_min -33
_diffrn_reflns_number 33368
_diffrn_reflns_point_group_measured_fraction_full 0.999
_diffrn_reflns_point_group_measured_fraction_max 0.997
_diffrn_reflns_theta_full 25.242
_diffrn_reflns_theta_max 33.194
_diffrn_reflns_theta_min 3.006
_diffrn_source 'fine focus sealed tube X-ray source'
_diffrn_source_current '30 mA'
_diffrn_source_voltage '50 kV'
_exptl_absorpt_coefficient_mu 0.115
_exptl_absorpt_correction_T_max 0.7465
_exptl_absorpt_correction_T_min 0.6368
_exptl_absorpt_correction_type multi-scan
_exptl_absorpt_process_details
;
SADABS 2016/2: Krause, L., Herbst-Irmer, R., Sheldrick G.M. & Stalke D. (2015). J. Appl. Cryst. 48, 3-10.
;
_exptl_crystal_colour colourless
_exptl_crystal_density_diffrn 1.435
_exptl_crystal_description block
_exptl_crystal_F_000 728
_exptl_crystal_size_max 0.668
_exptl_crystal_size_mid 0.425
_exptl_crystal_size_min 0.258
_refine_diff_density_max 0.391
_refine_diff_density_min -0.261
_refine_diff_density_rms 0.049
_refine_ls_extinction_method none
_refine_ls_goodness_of_fit_ref 1.045
_refine_ls_hydrogen_treatment constr
_refine_ls_matrix_type full
_refine_ls_number_parameters 229
_refine_ls_number_reflns 6182
_refine_ls_number_restraints 0
_refine_ls_restrained_S_all 1.045
_refine_ls_R_factor_all 0.0624
_refine_ls_R_factor_gt 0.0428
_refine_ls_shift/su_max 0.001
_refine_ls_shift/su_mean 0.000
_refine_ls_structure_factor_coef Fsqd
_refine_ls_weighting_details 'w=1/[\s^2^(Fo^2^)+(0.0515P)^2^+0.4244P] where P=(Fo^2^+2Fc^2^)/3'
_refine_ls_weighting_scheme calc
_refine_ls_wR_factor_gt 0.1047
_refine_ls_wR_factor_ref 0.1168
_reflns_Friedel_coverage 0.000
_reflns_number_gt 4691
_reflns_number_total 6182
_reflns_threshold_expression 'I > 2\s(I)'
_cod_data_source_file d5sc04074d2.cif
_cod_data_source_block X_RCL_MAEK_5482_0m
_cod_depositor_comments 'Adding full bibliography for 1576054--1576058.cif.'
_cod_original_sg_symbol_H-M 'P 21/c'
_cod_database_code 1576057
_shelx_shelxl_version_number 2018/3
_shelx_space_group_comment
;
The symmetry employed for this shelxl refinement is uniquely defined
by the following loop, which should always be used as a source of
symmetry information in preference to the above space-group names.
They are only intended as comments.
;

loop_
_space_group_symop_operation_xyz
'x, y, z'
'-x, y+1/2, -z+1/2'
'-x, -y, -z'
'x, -y-1/2, z-1/2'

loop_
_atom_site_label
_atom_site_type_symbol
_atom_site_fract_x
_atom_site_fract_y
_atom_site_fract_z
_atom_site_U_iso_or_equiv
_atom_site_adp_type
_atom_site_occupancy
_atom_site_site_symmetry_order
_atom_site_calc_flag
_atom_site_refinement_flags_posn
_atom_site_refinement_flags_adp
_atom_site_refinement_flags_occupancy
_atom_site_disorder_assembly
_atom_site_disorder_group
F1 F 0.44673(5) 0.43240(13) 0.36459(4) 0.0395(2) Uani 1 1 d . . . . .
F2 F 0.49964(5) 0.74724(17) 0.41774(3) 0.0395(2) Uani 1 1 d . . . . .
O1 O 0.18051(6) 1.17767(15) 0.45304(4) 0.02594(16) Uani 1 1 d . . . . .
O2 O 0.03480(5) 0.88581(14) 0.40333(4) 0.02400(16) Uani 1 1 d . . . . .
O3 O 0.06732(5) 0.53468(15) 0.32249(4) 0.02415(16) Uani 1 1 d . . . . .
N1 N 0.57627(6) 0.63137(16) 0.33578(4) 0.02088(16) Uani 1 1 d . . . . .
N2 N 0.60657(6) 0.79700(17) 0.29473(4) 0.02387(18) Uani 1 1 d . . . . .
N3 N 0.69740(6) 0.75139(18) 0.28791(5) 0.02648(19) Uani 1 1 d . . . . .
C1 C 0.48243(7) 0.65904(19) 0.35830(5) 0.02178(19) Uani 1 1 d . . . . .
C2 C 0.41003(7) 0.8156(2) 0.31812(5) 0.02181(19) Uani 1 1 d . . . . .
H2A H 0.400355 0.749324 0.275215 0.026 Uiso 1 1 calc R U . . .
H2B H 0.437572 0.980888 0.316156 0.026 Uiso 1 1 calc R U . . .
C3 C 0.31120(7) 0.82957(19) 0.34278(5) 0.01980(18) Uani 1 1 d . . . . .
C4 C 0.29563(7) 1.00127(19) 0.38785(5) 0.02114(18) Uani 1 1 d . . . . .
H4 H 0.347278 1.107999 0.403797 0.025 Uiso 1 1 calc R U . . .
C5 C 0.20362(7) 1.01528(18) 0.40938(5) 0.01950(17) Uani 1 1 d . . . . .
C6 C 0.12744(7) 0.85882(18) 0.38551(4) 0.01891(17) Uani 1 1 d . . . . .
C7 C 0.14488(7) 0.68389(18) 0.34161(4) 0.01877(17) Uani 1 1 d . . . . .
C8 C 0.23667(7) 0.66961(19) 0.31969(5) 0.02020(18) Uani 1 1 d . . . . .
H8 H 0.248089 0.551917 0.289342 0.024 Uiso 1 1 calc R U . . .
C9 C 0.65210(7) 0.47552(18) 0.35636(5) 0.02020(18) Uani 1 1 d . . . . .
C10 C 0.72940(7) 0.5561(2) 0.32519(5) 0.02272(19) Uani 1 1 d . . . . .
C11 C 0.82219(8) 0.4425(2) 0.33444(6) 0.0294(2) Uani 1 1 d . . . . .
H11 H 0.875571 0.497714 0.313936 0.035 Uiso 1 1 calc R U . . .
C12 C 0.83226(8) 0.2481(2) 0.37446(6) 0.0306(2) Uani 1 1 d . . . . .
H12 H 0.893874 0.166527 0.381644 0.037 Uiso 1 1 calc R U . . .
C13 C 0.75309(9) 0.1672(2) 0.40505(6) 0.0301(2) Uani 1 1 d . . . . .
H13 H 0.763013 0.031525 0.432163 0.036 Uiso 1 1 calc R U . . .
C14 C 0.66157(8) 0.2777(2) 0.39711(5) 0.0260(2) Uani 1 1 d . . . . .
H14 H 0.608540 0.222848 0.417986 0.031 Uiso 1 1 calc R U . . .
C15 C 0.25509(9) 1.3457(2) 0.47674(6) 0.0292(2) Uani 1 1 d . . . . .
H15A H 0.273511 1.445174 0.442469 0.044 Uiso 1 1 calc R U . . .
H15B H 0.313128 1.257290 0.496249 0.044 Uiso 1 1 calc R U . . .
H15C H 0.229947 1.450298 0.507812 0.044 Uiso 1 1 calc R U . . .
C16 C 0.01688(8) 0.7256(2) 0.45281(6) 0.0299(2) Uani 1 1 d . . . . .
H16A H -0.050334 0.750472 0.462928 0.045 Uiso 1 1 calc R U . . .
H16B H 0.064276 0.759300 0.489743 0.045 Uiso 1 1 calc R U . . .
H16C H 0.024435 0.557571 0.439626 0.045 Uiso 1 1 calc R U . . .
C17 C 0.08356(8) 0.3530(2) 0.27774(6) 0.0280(2) Uani 1 1 d . . . . .
H17A H 0.024037 0.253761 0.268578 0.042 Uiso 1 1 calc R U . . .
H17B H 0.138990 0.250047 0.294649 0.042 Uiso 1 1 calc R U . . .
H17C H 0.098799 0.430796 0.239327 0.042 Uiso 1 1 calc R U . . .

loop_
_atom_site_aniso_label
_atom_site_aniso_U_11
_atom_site_aniso_U_22
_atom_site_aniso_U_33
_atom_site_aniso_U_23
_atom_site_aniso_U_13
_atom_site_aniso_U_12
F1 0.0220(3) 0.0268(4) 0.0723(6) 0.0173(4) 0.0164(3) -0.0010(3)
F2 0.0273(3) 0.0676(6) 0.0240(3) -0.0035(3) 0.0044(3) 0.0101(4)
O1 0.0233(3) 0.0247(4) 0.0311(4) -0.0073(3) 0.0084(3) -0.0003(3)
O2 0.0149(3) 0.0275(4) 0.0310(4) 0.0043(3) 0.0083(3) 0.0039(3)
O3 0.0155(3) 0.0273(4) 0.0294(4) -0.0044(3) 0.0017(3) -0.0035(3)
N1 0.0143(3) 0.0220(4) 0.0272(4) 0.0026(3) 0.0060(3) -0.0003(3)
N2 0.0177(4) 0.0257(4) 0.0295(4) 0.0052(4) 0.0080(3) -0.0007(3)
N3 0.0166(3) 0.0316(5) 0.0325(5) 0.0056(4) 0.0083(3) 0.0016(3)
C1 0.0162(4) 0.0241(5) 0.0262(4) 0.0026(4) 0.0071(3) -0.0012(3)
C2 0.0157(4) 0.0249(5) 0.0261(4) 0.0030(4) 0.0072(3) 0.0006(3)
C3 0.0147(4) 0.0221(4) 0.0233(4) 0.0028(4) 0.0052(3) 0.0007(3)
C4 0.0164(4) 0.0209(4) 0.0266(4) 0.0005(4) 0.0046(3) -0.0015(3)
C5 0.0179(4) 0.0191(4) 0.0222(4) 0.0003(3) 0.0052(3) 0.0013(3)
C6 0.0135(3) 0.0209(4) 0.0231(4) 0.0035(3) 0.0052(3) 0.0025(3)
C7 0.0136(3) 0.0204(4) 0.0222(4) 0.0017(3) 0.0018(3) -0.0001(3)
C8 0.0156(4) 0.0229(4) 0.0226(4) -0.0009(4) 0.0042(3) 0.0011(3)
C9 0.0162(4) 0.0207(4) 0.0237(4) -0.0014(4) 0.0022(3) 0.0000(3)
C10 0.0163(4) 0.0266(5) 0.0257(5) -0.0007(4) 0.0041(3) 0.0007(4)
C11 0.0175(4) 0.0380(6) 0.0333(5) -0.0003(5) 0.0051(4) 0.0048(4)
C12 0.0231(5) 0.0344(6) 0.0336(5) -0.0020(5) 0.0003(4) 0.0089(4)
C13 0.0302(5) 0.0272(5) 0.0318(5) 0.0019(4) -0.0005(4) 0.0058(4)
C14 0.0244(4) 0.0235(5) 0.0299(5) 0.0029(4) 0.0030(4) 0.0002(4)
C15 0.0297(5) 0.0251(5) 0.0322(5) -0.0067(4) 0.0021(4) -0.0007(4)
C16 0.0246(5) 0.0354(6) 0.0319(5) 0.0048(5) 0.0126(4) -0.0015(4)
C17 0.0239(5) 0.0266(5) 0.0326(5) -0.0059(4) -0.0005(4) -0.0022(4)

loop_
_atom_type_symbol
_atom_type_description
_atom_type_scat_dispersion_real
_atom_type_scat_dispersion_imag
_atom_type_scat_source
C C 0.0033 0.0016 'International Tables Vol C Tables 4.2.6.8 and 6.1.1.4'
H H 0.0000 0.0000 'International Tables Vol C Tables 4.2.6.8 and 6.1.1.4'
N N 0.0061 0.0033 'International Tables Vol C Tables 4.2.6.8 and 6.1.1.4'
O O 0.0106 0.0060 'International Tables Vol C Tables 4.2.6.8 and 6.1.1.4'
F F 0.0171 0.0103 'International Tables Vol C Tables 4.2.6.8 and 6.1.1.4'

loop_
_geom_angle_atom_site_label_1
_geom_angle_atom_site_label_2
_geom_angle_atom_site_label_3
_geom_angle
_geom_angle_site_symmetry_1
_geom_angle_site_symmetry_3
_geom_angle_publ_flag
C5 O1 C15 117.27(8) . . ?
C6 O2 C16 113.06(8) . . ?
C7 O3 C17 116.58(8) . . ?
N2 N1 C9 110.42(8) . . ?
N2 N1 C1 120.18(8) . . ?
C9 N1 C1 128.67(9) . . ?
N3 N2 N1 108.40(8) . . ?
N2 N3 C10 108.84(9) . . ?
F1 C1 F2 104.84(9) . . ?
F1 C1 N1 106.47(8) . . ?
F2 C1 N1 107.55(8) . . ?
F1 C1 C2 111.68(9) . . ?
F2 C1 C2 111.14(9) . . ?
N1 C1 C2 114.57(8) . . ?
C1 C2 C3 112.12(8) . . ?
C1 C2 H2A 109.2 . . ?
C3 C2 H2A 109.2 . . ?
C1 C2 H2B 109.2 . . ?
C3 C2 H2B 109.2 . . ?
H2A C2 H2B 107.9 . . ?
C8 C3 C4 120.84(9) . . ?
C8 C3 C2 119.06(9) . . ?
C4 C3 C2 120.10(9) . . ?
C3 C4 C5 119.56(9) . . ?
C3 C4 H4 120.2 . . ?
C5 C4 H4 120.2 . . ?
O1 C5 C4 124.21(9) . . ?
O1 C5 C6 115.67(8) . . ?
C4 C5 C6 120.12(9) . . ?
O2 C6 C7 120.46(9) . . ?
O2 C6 C5 119.82(9) . . ?
C7 C6 C5 119.65(9) . . ?
O3 C7 C6 115.54(8) . . ?
O3 C7 C8 123.99(9) . . ?
C6 C7 C8 120.47(9) . . ?
C3 C8 C7 119.33(9) . . ?
C3 C8 H8 120.3 . . ?
C7 C8 H8 120.3 . . ?
N1 C9 C10 103.25(9) . . ?
N1 C9 C14 134.23(9) . . ?
C10 C9 C14 122.51(9) . . ?
N3 C10 C9 109.08(9) . . ?
N3 C10 C11 130.06(10) . . ?
C9 C10 C11 120.86(10) . . ?
C12 C11 C10 117.05(10) . . ?
C12 C11 H11 121.5 . . ?
C10 C11 H11 121.5 . . ?
C11 C12 C13 121.39(10) . . ?
C11 C12 H12 119.3 . . ?
C13 C12 H12 119.3 . . ?
C14 C13 C12 122.50(11) . . ?
C14 C13 H13 118.7 . . ?
C12 C13 H13 118.7 . . ?
C13 C14 C9 115.67(10) . . ?
C13 C14 H14 122.2 . . ?
C9 C14 H14 122.2 . . ?
O1 C15 H15A 109.5 . . ?
O1 C15 H15B 109.5 . . ?
H15A C15 H15B 109.5 . . ?
O1 C15 H15C 109.5 . . ?
H15A C15 H15C 109.5 . . ?
H15B C15 H15C 109.5 . . ?
O2 C16 H16A 109.5 . . ?
O2 C16 H16B 109.5 . . ?
H16A C16 H16B 109.5 . . ?
O2 C16 H16C 109.5 . . ?
H16A C16 H16C 109.5 . . ?
H16B C16 H16C 109.5 . . ?
O3 C17 H17A 109.5 . . ?
O3 C17 H17B 109.5 . . ?
H17A C17 H17B 109.5 . . ?
O3 C17 H17C 109.5 . . ?
H17A C17 H17C 109.5 . . ?
H17B C17 H17C 109.5 . . ?

loop_
_geom_bond_atom_site_label_1
_geom_bond_atom_site_label_2
_geom_bond_distance
_geom_bond_site_symmetry_2
_geom_bond_publ_flag
F1 C1 1.3561(13) . ?
F2 C1 1.3661(13) . ?
O1 C5 1.3672(13) . ?
O1 C15 1.4247(14) . ?
O2 C6 1.3767(12) . ?
O2 C16 1.4322(14) . ?
O3 C7 1.3644(12) . ?
O3 C17 1.4298(14) . ?
N1 N2 1.3739(12) . ?
N1 C9 1.3766(13) . ?
N1 C1 1.4356(13) . ?
N2 N3 1.2927(12) . ?
N3 C10 1.3833(15) . ?
C1 C2 1.5043(15) . ?
C2 C3 1.5148(14) . ?
C2 H2A 0.9900 . ?
C2 H2B 0.9900 . ?
C3 C8 1.3919(14) . ?
C3 C4 1.3945(15) . ?
C4 C5 1.3965(14) . ?
C4 H4 0.9500 . ?
C5 C6 1.4000(14) . ?
C6 C7 1.3953(14) . ?
C7 C8 1.3975(13) . ?
C8 H8 0.9500 . ?
C9 C10 1.3952(14) . ?
C9 C14 1.3987(15) . ?
C10 C11 1.4059(15) . ?
C11 C12 1.3744(18) . ?
C11 H11 0.9500 . ?
C12 C13 1.4096(18) . ?
C12 H12 0.9500 . ?
C13 C14 1.3825(16) . ?
C13 H13 0.9500 . ?
C14 H14 0.9500 . ?
C15 H15A 0.9800 . ?
C15 H15B 0.9800 . ?
C15 H15C 0.9800 . ?
C16 H16A 0.9800 . ?
C16 H16B 0.9800 . ?
C16 H16C 0.9800 . ?
C17 H17A 0.9800 . ?
C17 H17B 0.9800 . ?
C17 H17C 0.9800 . ?
